data_4071170
loop_
_publ_author_name
'Kavara, Ajdin'
'Cousineau, Kandarpa D.'
'Rohr, Ahleah D.'
'Kampf, Jeff W.'
'Banaszak Holl, Mark M.'

_publ_section_title
;
 A Stannylene/Aryl Iodide Reagent for Allylic CH Activation and Double
 Bond Addition Chemistry
;
_journal_issue 6
_journal_name_full Organometallics
_journal_page_first 1041
_journal_paper_doi 10.1021/om8000108
_journal_volume 27
_journal_year 2008
_chemical_formula_moiety 'C31 H55 I Si4 Sn'
_chemical_formula_sum 'C31 H55 I Si4 Sn'
_chemical_formula_weight 785.70
_chemical_name_systematic
;
 ?
;
_space_group_IT_number 14
_symmetry_cell_setting monoclinic
_symmetry_space_group_name_Hall '-P 2ybc'
_symmetry_space_group_name_H-M 'P 1 21/c 1'
_atom_sites_solution_hydrogens geom
_atom_sites_solution_primary direct
_atom_sites_solution_secondary difmap
_audit_creation_method SHELXL-97
_cell_angle_alpha 90.00
_cell_angle_beta 108.207(6)
_cell_angle_gamma 90.00
_cell_formula_units_Z 4
_cell_length_a 11.554(5)
_cell_length_b 38.173(17)
_cell_length_c 8.728(4)
_cell_measurement_reflns_used 9331
_cell_measurement_temperature 85(2)
_cell_measurement_theta_max 28.51
_cell_measurement_theta_min 2.46
_cell_volume 3657(3)
_computing_cell_refinement 'Bruker SAINT'
_computing_data_collection 'Bruker SMART-APEX'
_computing_data_reduction 'Bruker SAINT'
_computing_molecular_graphics 'Bruker SHELXTL'
_computing_publication_material 'Bruker SHELXTL'
_computing_structure_refinement 'Bruker SHELXTL'
_computing_structure_solution 'Bruker SHELXTL'
_diffrn_ambient_temperature 85(2)
_diffrn_measured_fraction_theta_full 0.957
_diffrn_measured_fraction_theta_max 0.957
_diffrn_measurement_device_type 'CCD area detector'
_diffrn_measurement_method 'phi and omega scans'
_diffrn_radiation_monochromator graphite
_diffrn_radiation_source 'fine-focus sealed tube'
_diffrn_radiation_type MoK\a
_diffrn_radiation_wavelength 0.71073
_diffrn_reflns_av_R_equivalents 0.0516
_diffrn_reflns_av_sigmaI/netI 0.0191
_diffrn_reflns_limit_h_max 15
_diffrn_reflns_limit_h_min -15
_diffrn_reflns_limit_k_max 50
_diffrn_reflns_limit_k_min -50
_diffrn_reflns_limit_l_max 11
_diffrn_reflns_limit_l_min -11
_diffrn_reflns_number 119042
_diffrn_reflns_theta_full 28.70
_diffrn_reflns_theta_max 28.70
_diffrn_reflns_theta_min 1.86
_exptl_absorpt_coefficient_mu 1.692
_exptl_absorpt_correction_T_max 0.8626
_exptl_absorpt_correction_T_min 0.5367
_exptl_absorpt_correction_type multi-scan
_exptl_absorpt_process_details
;
  Blessing, R. Acta Cryst. (1995) A51 33-38.
  Sheldrick, G.  SADABS (Version 2.10) Bruker/Siemens area
  detector absorption and other corrections, University of
  Gottingen, Germany 2003.
;
_exptl_crystal_colour colorless
_exptl_crystal_density_diffrn 1.427
_exptl_crystal_density_method 'not measured'
_exptl_crystal_description needle
_exptl_crystal_F_000 1600
_exptl_crystal_size_max 0.42
_exptl_crystal_size_mid 0.12
_exptl_crystal_size_min 0.09
_refine_diff_density_max 0.719
_refine_diff_density_min -0.657
_refine_diff_density_rms 0.101
_refine_ls_extinction_method none
_refine_ls_goodness_of_fit_ref 1.014
_refine_ls_hydrogen_treatment constr
_refine_ls_matrix_type full
_refine_ls_number_parameters 347
_refine_ls_number_reflns 9046
_refine_ls_number_restraints 0
_refine_ls_restrained_S_all 1.014
_refine_ls_R_factor_all 0.0284
_refine_ls_R_factor_gt 0.0276
_refine_ls_shift/su_max 0.004
_refine_ls_shift/su_mean 0.000
_refine_ls_structure_factor_coef Fsqd
_refine_ls_weighting_details 'calc w=1/[\s^2^(Fo^2^)+(0.0165P)^2^+17.2571P] where P=(Fo^2^+2Fc^2^)/3'
_refine_ls_weighting_scheme calc
_refine_ls_wR_factor_gt 0.0703
_refine_ls_wR_factor_ref 0.0710
_reflns_number_gt 8867
_reflns_number_total 9046
_reflns_threshold_expression >2sigma(I)
_cod_data_source_file om8000108_12.cif
_cod_data_source_block ak259
_cod_depositor_comments
;
The following automatic conversions were performed:

'_symmetry_cell_setting' value 'Monoclinic' changed to 'monoclinic'
according to /home/saulius/struct/CIF-dictionaries/cif_core.dic
dictionary named 'cif_core.dic' version 2.4.1 from 2010-06-29.

Automatic conversion script
Id: cif_fix_values 1715 2011-07-08 13:25:40Z adriana 
;
_cod_original_sg_symbol_H-M P2(1)/c
_cod_database_code 4071170

loop_
_symmetry_equiv_pos_as_xyz
'x, y, z'
'-x, y+1/2, -z+1/2'
'-x, -y, -z'
'x, -y-1/2, z-1/2'

loop_
_atom_site_label
_atom_site_type_symbol
_atom_site_fract_x
_atom_site_fract_y
_atom_site_fract_z
_atom_site_U_iso_or_equiv
_atom_site_adp_type
_atom_site_occupancy
_atom_site_symmetry_multiplicity
_atom_site_calc_flag
_atom_site_refinement_flags
I1 I 0.642550(17) 0.676852(5) 0.26088(2) 0.01520(5) Uani 1 1 d .
Sn1 Sn 0.624598(15) 0.641273(4) 0.52859(2) 0.00894(5) Uani 1 1 d .
Si1 Si 0.87289(7) 0.61649(2) 0.85875(9) 0.01446(14) Uani 1 1 d .
Si2 Si 0.87873(7) 0.69040(2) 0.70881(10) 0.01598(15) Uani 1 1 d .
Si3 Si 0.39261(7) 0.633973(19) 0.69340(9) 0.01133(13) Uani 1 1 d .
Si4 Si 0.38273(7) 0.698548(19) 0.46903(9) 0.01173(13) Uani 1 1 d .
C1 C 0.6191(2) 0.58729(7) 0.4368(3) 0.0123(5) Uani 1 1 d .
H1A H 0.6563 0.5725 0.5311 0.015 Uiso 1 1 calc R
C2 C 0.7023(2) 0.58431(7) 0.3279(3) 0.0146(5) Uani 1 1 d .
H2A H 0.6639 0.5963 0.2268 0.017 Uiso 1 1 calc R
H2B H 0.7793 0.5958 0.3805 0.017 Uiso 1 1 calc R
C3 C 0.7261(2) 0.54669(7) 0.2934(3) 0.0143(5) Uani 1 1 d .
C4 C 0.6547(3) 0.53000(7) 0.1532(4) 0.0179(5) Uani 1 1 d .
H4A H 0.5920 0.5423 0.0798 0.022 Uiso 1 1 calc R
C5 C 0.6761(3) 0.49516(8) 0.1216(4) 0.0222(6) Uani 1 1 d .
H5A H 0.6283 0.4845 0.0273 0.027 Uiso 1 1 calc R
C6 C 0.7688(3) 0.47652(7) 0.2310(4) 0.0202(6) Uani 1 1 d .
H6A H 0.7834 0.4533 0.2102 0.024 Uiso 1 1 calc R
C7 C 0.8398(3) 0.49262(8) 0.3716(4) 0.0220(6) Uani 1 1 d .
H7A H 0.9013 0.4801 0.4456 0.026 Uiso 1 1 calc R
C8 C 0.8190(3) 0.52752(8) 0.4023(4) 0.0202(6) Uani 1 1 d .
H8A H 0.8676 0.5382 0.4963 0.024 Uiso 1 1 calc R
C9 C 0.4926(2) 0.57316(7) 0.3595(3) 0.0126(5) Uani 1 1 d .
C10 C 0.4515(3) 0.54430(7) 0.4269(3) 0.0154(5) Uani 1 1 d .
H10A H 0.5030 0.5341 0.5199 0.018 Uiso 1 1 calc R
C11 C 0.3351(3) 0.53058(7) 0.3577(4) 0.0174(5) Uani 1 1 d .
H11A H 0.3106 0.5113 0.4047 0.021 Uiso 1 1 calc R
C12 C 0.2547(3) 0.54544(7) 0.2186(4) 0.0162(5) Uani 1 1 d .
C13 C 0.2955(3) 0.57412(7) 0.1505(3) 0.0165(5) Uani 1 1 d .
H13A H 0.2436 0.5844 0.0579 0.020 Uiso 1 1 calc R
C14 C 0.4129(3) 0.58779(7) 0.2185(3) 0.0141(5) Uani 1 1 d .
H14A H 0.4381 0.6067 0.1699 0.017 Uiso 1 1 calc R
C15 C 0.1279(3) 0.53083(8) 0.1457(4) 0.0244(6) Uani 1 1 d .
H15A H 0.0692 0.5476 0.1568 0.037 Uiso 1 1 calc R
H15B H 0.1199 0.5096 0.2004 0.037 Uiso 1 1 calc R
H15C H 0.1138 0.5260 0.0334 0.037 Uiso 1 1 calc R
C16 C 0.7751(2) 0.65463(7) 0.7472(3) 0.0119(5) Uani 1 1 d .
C17 C 0.6976(2) 0.66824(7) 0.8548(3) 0.0130(5) Uani 1 1 d .
H17A H 0.6772 0.6484 0.9109 0.016 Uiso 1 1 calc R
H17B H 0.7478 0.6840 0.9357 0.016 Uiso 1 1 calc R
C18 C 0.5787(2) 0.68748(7) 0.7625(3) 0.0114(5) Uani 1 1 d .
H18A H 0.6000 0.7092 0.7204 0.014 Uiso 1 1 calc R
H18B H 0.5362 0.6935 0.8387 0.014 Uiso 1 1 calc R
C19 C 0.4878(2) 0.66658(6) 0.6181(3) 0.0100(4) Uani 1 1 d .
C20 C 0.7930(3) 0.57403(8) 0.8677(4) 0.0245(6) Uani 1 1 d .
H20A H 0.7653 0.5638 0.7621 0.037 Uiso 1 1 calc R
H20B H 0.7244 0.5784 0.9049 0.037 Uiso 1 1 calc R
H20C H 0.8484 0.5583 0.9406 0.037 Uiso 1 1 calc R
C21 C 0.9964(3) 0.60408(9) 0.7710(4) 0.0240(6) Uani 1 1 d .
H21A H 1.0341 0.5827 0.8195 0.036 Uiso 1 1 calc R
H21B H 1.0564 0.6224 0.7922 0.036 Uiso 1 1 calc R
H21C H 0.9618 0.6009 0.6567 0.036 Uiso 1 1 calc R
C22 C 0.9423(3) 0.62808(9) 1.0780(4) 0.0277(7) Uani 1 1 d .
H22A H 0.8788 0.6314 1.1259 0.041 Uiso 1 1 calc R
H22B H 0.9886 0.6493 1.0872 0.041 Uiso 1 1 calc R
H22C H 0.9949 0.6094 1.1326 0.041 Uiso 1 1 calc R
C23 C 0.9509(3) 0.67679(9) 0.5520(4) 0.0254(7) Uani 1 1 d .
H23A H 0.9019 0.6590 0.4841 0.038 Uiso 1 1 calc R
H23B H 1.0310 0.6677 0.6044 0.038 Uiso 1 1 calc R
H23C H 0.9566 0.6967 0.4877 0.038 Uiso 1 1 calc R
C24 C 0.8010(3) 0.73383(8) 0.6501(4) 0.0232(6) Uani 1 1 d .
H24A H 0.7698 0.7418 0.7338 0.035 Uiso 1 1 calc R
H24B H 0.7350 0.7313 0.5514 0.035 Uiso 1 1 calc R
H24C H 0.8584 0.7506 0.6350 0.035 Uiso 1 1 calc R
C25 C 1.0077(3) 0.70108(9) 0.8967(4) 0.0294(7) Uani 1 1 d .
H25A H 1.0506 0.7213 0.8776 0.044 Uiso 1 1 calc R
H25B H 1.0626 0.6815 0.9247 0.044 Uiso 1 1 calc R
H25C H 0.9756 0.7058 0.9837 0.044 Uiso 1 1 calc R
C26 C 0.4811(3) 0.59477(7) 0.7970(4) 0.0177(5) Uani 1 1 d .
H26A H 0.5417 0.6021 0.8947 0.027 Uiso 1 1 calc R
H26B H 0.5202 0.5839 0.7271 0.027 Uiso 1 1 calc R
H26C H 0.4267 0.5784 0.8221 0.027 Uiso 1 1 calc R
C27 C 0.2586(2) 0.61666(7) 0.5278(3) 0.0157(5) Uani 1 1 d .
H27A H 0.2171 0.5993 0.5709 0.024 Uiso 1 1 calc R
H27B H 0.2865 0.6062 0.4455 0.024 Uiso 1 1 calc R
H27C H 0.2038 0.6355 0.4822 0.024 Uiso 1 1 calc R
C28 C 0.3365(3) 0.65478(8) 0.8517(3) 0.0178(5) Uani 1 1 d .
H28A H 0.2850 0.6743 0.8058 0.027 Uiso 1 1 calc R
H28B H 0.4047 0.6628 0.9393 0.027 Uiso 1 1 calc R
H28C H 0.2909 0.6379 0.8910 0.027 Uiso 1 1 calc R
C29 C 0.3103(3) 0.67949(8) 0.2626(3) 0.0177(5) Uani 1 1 d .
H29A H 0.2574 0.6966 0.1950 0.026 Uiso 1 1 calc R
H29B H 0.2640 0.6591 0.2708 0.026 Uiso 1 1 calc R
H29C H 0.3727 0.6731 0.2164 0.026 Uiso 1 1 calc R
C30 C 0.2526(3) 0.71421(8) 0.5371(4) 0.0187(5) Uani 1 1 d .
H30A H 0.2838 0.7241 0.6433 0.028 Uiso 1 1 calc R
H30B H 0.2001 0.6948 0.5391 0.028 Uiso 1 1 calc R
H30C H 0.2073 0.7317 0.4637 0.028 Uiso 1 1 calc R
C31 C 0.4628(3) 0.74028(7) 0.4499(4) 0.0184(5) Uani 1 1 d .
H31A H 0.4059 0.7561 0.3796 0.028 Uiso 1 1 calc R
H31B H 0.5275 0.7353 0.4060 0.028 Uiso 1 1 calc R
H31C H 0.4959 0.7508 0.5544 0.028 Uiso 1 1 calc R

loop_
_atom_site_aniso_label
_atom_site_aniso_U_11
_atom_site_aniso_U_22
_atom_site_aniso_U_33
_atom_site_aniso_U_23
_atom_site_aniso_U_13
_atom_site_aniso_U_12
I1 0.02130(9) 0.01317(8) 0.01342(8) 0.00171(6) 0.00873(7) -0.00052(6)
Sn1 0.00948(8) 0.00806(8) 0.00973(8) -0.00074(6) 0.00365(6) -0.00022(6)
Si1 0.0114(3) 0.0151(3) 0.0152(3) -0.0001(3) 0.0015(3) 0.0028(3)
Si2 0.0113(3) 0.0152(3) 0.0211(4) -0.0021(3) 0.0046(3) -0.0035(3)
Si3 0.0106(3) 0.0116(3) 0.0123(3) 0.0007(3) 0.0044(3) -0.0005(3)
Si4 0.0110(3) 0.0102(3) 0.0129(3) 0.0012(3) 0.0023(3) 0.0011(3)
C1 0.0143(12) 0.0102(11) 0.0128(11) -0.0011(9) 0.0049(10) 0.0001(9)
C2 0.0143(12) 0.0127(12) 0.0183(13) -0.0041(10) 0.0074(10) -0.0018(10)
C3 0.0149(12) 0.0101(11) 0.0204(13) -0.0013(10) 0.0091(10) 0.0007(9)
C4 0.0198(13) 0.0134(13) 0.0202(14) -0.0023(10) 0.0057(11) 0.0018(10)
C5 0.0221(14) 0.0181(14) 0.0269(15) -0.0085(12) 0.0082(12) -0.0010(11)
C6 0.0207(14) 0.0105(12) 0.0330(16) -0.0042(11) 0.0135(12) 0.0006(10)
C7 0.0181(14) 0.0198(14) 0.0275(15) 0.0007(12) 0.0064(12) 0.0071(11)
C8 0.0180(14) 0.0205(14) 0.0210(14) -0.0043(11) 0.0047(11) 0.0029(11)
C9 0.0148(12) 0.0112(11) 0.0133(12) -0.0026(9) 0.0066(10) -0.0001(9)
C10 0.0165(13) 0.0124(12) 0.0164(12) 0.0009(10) 0.0039(10) 0.0006(10)
C11 0.0190(13) 0.0116(12) 0.0229(14) 0.0003(10) 0.0085(11) -0.0020(10)
C12 0.0139(12) 0.0128(12) 0.0211(13) -0.0037(10) 0.0045(10) -0.0004(10)
C13 0.0164(13) 0.0159(13) 0.0149(12) -0.0017(10) 0.0014(10) -0.0010(10)
C14 0.0171(13) 0.0106(11) 0.0147(12) -0.0003(9) 0.0051(10) -0.0015(10)
C15 0.0190(14) 0.0173(14) 0.0328(17) -0.0019(12) 0.0024(12) -0.0045(11)
C16 0.0089(11) 0.0130(12) 0.0139(12) -0.0016(9) 0.0035(9) 0.0007(9)
C17 0.0133(12) 0.0148(12) 0.0104(11) -0.0017(9) 0.0028(9) 0.0009(9)
C18 0.0100(11) 0.0121(11) 0.0125(11) -0.0023(9) 0.0038(9) -0.0006(9)
C19 0.0119(11) 0.0082(11) 0.0107(11) -0.0012(9) 0.0046(9) -0.0005(9)
C20 0.0187(14) 0.0198(14) 0.0310(16) 0.0093(12) 0.0017(12) 0.0030(11)
C21 0.0174(14) 0.0254(15) 0.0309(16) 0.0004(13) 0.0098(12) 0.0071(12)
C22 0.0302(17) 0.0270(16) 0.0192(15) 0.0001(12) -0.0017(13) 0.0093(13)
C23 0.0188(14) 0.0287(16) 0.0327(17) 0.0037(13) 0.0140(13) 0.0008(12)
C24 0.0220(15) 0.0166(14) 0.0319(17) -0.0008(12) 0.0099(13) -0.0045(11)
C25 0.0205(15) 0.0266(16) 0.0359(18) -0.0078(14) 0.0012(13) -0.0078(13)
C26 0.0175(13) 0.0161(13) 0.0192(13) 0.0043(10) 0.0055(11) -0.0012(10)
C27 0.0132(12) 0.0151(12) 0.0185(13) -0.0011(10) 0.0043(10) -0.0022(10)
C28 0.0172(13) 0.0228(14) 0.0155(13) 0.0003(11) 0.0080(11) -0.0009(11)
C29 0.0179(13) 0.0186(13) 0.0142(12) 0.0017(10) 0.0018(10) 0.0022(10)
C30 0.0159(13) 0.0163(13) 0.0239(14) 0.0001(11) 0.0062(11) 0.0027(10)
C31 0.0190(13) 0.0138(12) 0.0210(14) 0.0052(10) 0.0044(11) 0.0009(10)

loop_
_atom_type_symbol
_atom_type_description
_atom_type_scat_dispersion_real
_atom_type_scat_dispersion_imag
_atom_type_scat_source
C C 0.0033 0.0016 'International Tables Vol C Tables 4.2.6.8 and 6.1.1.4'
H H 0.0000 0.0000 'International Tables Vol C Tables 4.2.6.8 and 6.1.1.4'
Si Si 0.0817 0.0704 'International Tables Vol C Tables 4.2.6.8 and 6.1.1.4'
Sn Sn -0.6537 1.4246 'International Tables Vol C Tables 4.2.6.8 and 6.1.1.4'
I I -0.4742 1.8119 'International Tables Vol C Tables 4.2.6.8 and 6.1.1.4'

loop_
_geom_angle_atom_site_label_1
_geom_angle_atom_site_label_2
_geom_angle_atom_site_label_3
_geom_angle
C19 Sn1 C16 92.92(10)
C19 Sn1 C1 126.78(10)
C16 Sn1 C1 117.16(10)
C19 Sn1 I1 109.71(7)
C16 Sn1 I1 111.77(7)
C1 Sn1 I1 98.82(7)
C21 Si1 C20 104.17(15)
C21 Si1 C22 109.70(16)
C20 Si1 C22 102.67(16)
C21 Si1 C16 112.82(14)
C20 Si1 C16 117.26(13)
C22 Si1 C16 109.57(13)
C24 Si2 C25 103.13(15)
C24 Si2 C23 109.12(15)
C25 Si2 C23 106.43(17)
C24 Si2 C16 113.91(13)
C25 Si2 C16 111.71(15)
C23 Si2 C16 111.94(14)
C28 Si3 C27 108.93(13)
C28 Si3 C26 104.15(14)
C27 Si3 C26 106.51(13)
C28 Si3 C19 110.27(13)
C27 Si3 C19 112.94(12)
C26 Si3 C19 113.57(13)
C31 Si4 C30 102.91(14)
C31 Si4 C29 109.11(14)
C30 Si4 C29 105.42(14)
C31 Si4 C19 112.10(12)
C30 Si4 C19 112.82(13)
C29 Si4 C19 113.73(12)
C9 C1 C2 113.5(2)
C9 C1 Sn1 114.31(17)
C2 C1 Sn1 109.73(17)
C3 C2 C1 112.2(2)
C4 C3 C8 118.3(3)
C4 C3 C2 120.9(3)
C8 C3 C2 120.8(3)
C5 C4 C3 121.0(3)
C6 C5 C4 119.9(3)
C5 C6 C7 119.8(3)
C6 C7 C8 120.2(3)
C7 C8 C3 120.7(3)
C10 C9 C14 117.8(2)
C10 C9 C1 120.2(2)
C14 C9 C1 122.0(2)
C11 C10 C9 121.5(3)
C10 C11 C12 120.9(3)
C13 C12 C11 117.8(3)
C13 C12 C15 121.5(3)
C11 C12 C15 120.7(3)
C12 C13 C14 121.5(3)
C13 C14 C9 120.5(3)
C17 C16 Si1 107.65(18)
C17 C16 Si2 111.89(18)
Si1 C16 Si2 109.26(13)
C17 C16 Sn1 98.69(16)
Si1 C16 Sn1 116.47(13)
Si2 C16 Sn1 112.42(13)
C18 C17 C16 115.1(2)
C17 C18 C19 115.9(2)
C18 C19 Si3 111.45(17)
C18 C19 Si4 109.99(17)
Si3 C19 Si4 109.77(13)
C18 C19 Sn1 97.65(15)
Si3 C19 Sn1 113.10(12)
Si4 C19 Sn1 114.37(12)

loop_
_geom_bond_atom_site_label_1
_geom_bond_atom_site_label_2
_geom_bond_distance
I1 Sn1 2.7660(10)
Sn1 C19 2.194(3)
Sn1 C16 2.203(3)
Sn1 C1 2.205(3)
Si1 C21 1.879(3)
Si1 C20 1.879(3)
Si1 C22 1.882(3)
Si1 C16 1.912(3)
Si2 C24 1.879(3)
Si2 C25 1.884(3)
Si2 C23 1.885(3)
Si2 C16 1.913(3)
Si3 C28 1.877(3)
Si3 C27 1.877(3)
Si3 C26 1.877(3)
Si3 C19 1.908(3)
Si4 C31 1.876(3)
Si4 C30 1.879(3)
Si4 C29 1.880(3)
Si4 C19 1.916(3)
C1 C9 1.505(4)
C1 C2 1.553(4)
C2 C3 1.510(4)
C3 C4 1.398(4)
C3 C8 1.398(4)
C4 C5 1.396(4)
C5 C6 1.388(4)
C6 C7 1.388(4)
C7 C8 1.394(4)
C9 C10 1.400(4)
C9 C14 1.402(4)
C10 C11 1.392(4)
C11 C12 1.398(4)
C12 C13 1.396(4)
C12 C15 1.511(4)
C13 C14 1.400(4)
C16 C17 1.574(4)
C17 C18 1.545(4)
C18 C19 1.581(4)
